data_7207996
loop_
_publ_author_name
'Mishra, Shashank'
'Jeanneau, Erwann'
'Ledoux, Gilles'
'Daniele, St\'ephane'

_publ_section_title
;
 Solid-state structural transformations in metal organic-inorganic hybrids
 constructed from terbium(iii) complexes and iodocuprate clusters
;
_journal_issue 11
_journal_name_full CrystEngComm
_journal_page_first 3894
_journal_paper_doi 10.1039/c2ce25120e
_journal_volume 14
_journal_year 2012
_chemical_formula_moiety 'C16 H48 O8 S8 Tb, C2 H6 O S, Cu I3, I '
_chemical_formula_sum 'C18 H54 Cu I4 O9 S9 Tb'
_chemical_formula_weight 1433.30
_space_group_IT_number 2
_symmetry_cell_setting triclinic
_symmetry_space_group_name_Hall '-P 1'
_symmetry_space_group_name_H-M 'P -1'
_atom_sites_solution_hydrogens geom
_atom_sites_solution_primary direct
_audit_creation_date 11-01-31
_audit_creation_method CRYSTALS_ver_14.11
_cell_angle_alpha 86.195(3)
_cell_angle_beta 87.561(3)
_cell_angle_gamma 87.005(3)
_cell_formula_units_Z 2
_cell_length_a 10.8626(5)
_cell_length_b 11.9515(5)
_cell_length_c 18.3798(8)
_cell_measurement_reflns_used 25304
_cell_measurement_temperature 110
_cell_measurement_theta_max 29.5017
_cell_measurement_theta_min 3.3931
_cell_volume 2375.80(18)
_computing_cell_refinement
;
CrysAlisPro, Agilent Technologies,
Version 1.171.34.46 (release 25-11-2010 CrysAlis171 .NET)
(compiled Nov 25 2010,17:55:46)
;
_computing_data_collection
;
CrysAlisPro, Agilent Technologies,
Version 1.171.34.46 (release 25-11-2010 CrysAlis171 .NET)
(compiled Nov 25 2010,17:55:46)
;
_computing_data_reduction
;
CrysAlisPro, Agilent Technologies,
Version 1.171.34.46 (release 25-11-2010 CrysAlis171 .NET)
(compiled Nov 25 2010,17:55:46)
;
_computing_molecular_graphics 'CAMERON (Watkin et al., 1996)'
_computing_publication_material 'CRYSTALS (Betteridge et al., 2003)'
_computing_structure_refinement 'CRYSTALS (Betteridge et al., 2003)'
_computing_structure_solution 'SIR97 (Altomare et al., 1999)'
_diffrn_ambient_temperature 110
_diffrn_detector_area_resol_mean 10.4685
_diffrn_measured_fraction_theta_full 0.997
_diffrn_measured_fraction_theta_max 0.881
_diffrn_measurement_device_type 'Xcalibur, Atlas, Gemini ultra'
_diffrn_measurement_method \w
_diffrn_radiation_monochromator graphite
_diffrn_radiation_source 'Enhance (Mo) X-ray Source'
_diffrn_radiation_type 'Mo K\a'
_diffrn_radiation_wavelength 0.7107
_diffrn_reflns_av_R_equivalents 0.061
_diffrn_reflns_limit_h_max 14
_diffrn_reflns_limit_h_min -14
_diffrn_reflns_limit_k_max 16
_diffrn_reflns_limit_k_min -15
_diffrn_reflns_limit_l_max 24
_diffrn_reflns_limit_l_min -24
_diffrn_reflns_number 39872
_diffrn_reflns_theta_full 26.313
_diffrn_reflns_theta_max 29.565
_diffrn_reflns_theta_min 3.400
_diffrn_standards_number 0
_exptl_absorpt_coefficient_mu 4.952
_exptl_absorpt_correction_T_max 0.292
_exptl_absorpt_correction_T_min 0.177
_exptl_absorpt_correction_type analytical
_exptl_absorpt_process_details
;
CrysAlisPro, Agilent Technologies,
Version 1.171.34.46 (release 25-11-2010 CrysAlis171 .NET)
(compiled Nov 25 2010,17:55:46)
Analytical numeric absorption correction using a multifaceted crystal
model based on expressions derived by R.C. Clark & J.S. Reid.
(Clark, R. C. & Reid, J. S. (1995). Acta Cryst. A51, 887-897)
;
_exptl_crystal_colour colorless
_exptl_crystal_density_diffrn 2.003
_exptl_crystal_density_method 'not measured'
_exptl_crystal_description block
_exptl_crystal_F_000 1368
_exptl_crystal_size_max 0.594
_exptl_crystal_size_mid 0.448
_exptl_crystal_size_min 0.353
_refine_diff_density_max 3.10
_refine_diff_density_min -3.03
_refine_ls_extinction_coef 14.4(13)
_refine_ls_extinction_method 'Larson (1970), Equation 22'
_refine_ls_goodness_of_fit_ref 1.0253
_refine_ls_hydrogen_treatment none
_refine_ls_matrix_type full
_refine_ls_number_parameters 524
_refine_ls_number_reflns 11729
_refine_ls_number_restraints 298
_refine_ls_R_factor_all 0.0596
_refine_ls_R_factor_gt 0.0519
_refine_ls_shift/su_max 0.0026053
_refine_ls_shift/su_mean 0.0000747
_refine_ls_structure_factor_coef Fsqd
_refine_ls_weighting_details
;
Method, part 1, Chebychev polynomial, (Watkin, 1994, Prince, 1982)
[weight] = 1.0/[A~0~*T~0~(x)+A~1~*T~1~(x) ... +A~n-1~]*T~n-1~(x)]
where A~i~ are the Chebychev coefficients listed below and x= Fcalc/Fmax
Method = Robust Weighting (Prince, 1982)
W = [weight] * [1-(deltaF/6*sigmaF)^2^]^2^
A~i~ are:
0.148E+04 0.226E+04 0.119E+04 332.
;
_refine_ls_weighting_scheme calc
_refine_ls_wR_factor_all 0.1110
_refine_ls_wR_factor_gt 0.1004
_refine_ls_wR_factor_ref 0.1110
_reflns_limit_h_max 14
_reflns_limit_h_min -14
_reflns_limit_k_max 16
_reflns_limit_k_min -16
_reflns_limit_l_max 24
_reflns_limit_l_min 0
_reflns_number_gt 10236
_reflns_number_total 11729
_reflns_threshold_expression I>2.0\s(I)
_oxford_diffrn_Wilson_B_factor 0.00
_oxford_diffrn_Wilson_scale 0.00
_oxford_refine_ls_r_factor_ref 0.0596
_oxford_refine_ls_scale 1.735(7)
_oxford_reflns_number_all 11729
_oxford_reflns_threshold_expression_ref I>-10.0\s(I)
_oxford_structure_analysis_title 'smr265b in P -1'
_cod_data_source_file c2ce25120e.txt
_cod_data_source_block complex3
_cod_depositor_comments
;
The following automatic conversions were performed:

'_symmetry_cell_setting' value 'Triclinic' changed to 'triclinic'
according to /home/saulius/struct/CIF-dictionaries/cif_core.dic
dictionary named 'cif_core.dic' version 2.4.1 from 2010-06-29.

Automatic conversion script
Id: cif_fix_values 1715 2011-07-08 13:25:40Z adriana 
;
_cod_original_sg_symbol_H-M 'P -1 '
_cod_original_formula_sum 'C18 H54 Cu1 I4 O9 S9 Tb1'
_cod_database_code 7207996

loop_
_symmetry_equiv_pos_as_xyz
x,y,z
-x,-y,-z

loop_
_atom_site_label
_atom_site_type_symbol
_atom_site_fract_x
_atom_site_fract_y
_atom_site_fract_z
_atom_site_U_iso_or_equiv
_atom_site_occupancy
_atom_site_adp_type
_atom_site_refinement_flags_posn
_atom_site_refinement_flags_adp
_atom_site_disorder_assembly
_atom_site_disorder_group
C1 C 0.9752(8) 1.0172(7) 0.5854(4) 0.0303 1.0000 Uani . U . .
C2 C 1.0952(9) 1.0011(8) 0.7118(5) 0.0377 1.0000 Uani . U . .
C3 C 0.7575(8) 0.7996(7) 0.5275(4) 0.0323 1.0000 Uani . U . .
C4 C 0.8161(10) 0.5773(7) 0.5514(5) 0.0403 1.0000 Uani . U . .
C5 C 1.1228(9) 0.6194(8) 0.7451(6) 0.0440 1.0000 Uani . U . .
C6 C 1.0010(9) 0.4850(7) 0.8422(5) 0.0382 1.0000 Uani . U . .
C7 C 0.8622(9) 0.6671(9) 0.9957(5) 0.0451 1.0000 Uani . U . .
C8 C 0.6151(8) 0.6488(8) 0.9982(5) 0.0349 1.0000 Uani . U . .
C9 C 0.4523(19) 0.510(2) 0.8188(12) 0.0339 0.5150 Uani . U 1 5
C10 C 0.667(2) 0.4556(16) 0.7529(12) 0.0369 0.5150 Uani D U 1 5
C11 C 0.439(3) 0.939(2) 0.9376(13) 0.0427 0.5000 Uani . U 1 4
C12 C 0.326(3) 0.876(2) 0.8224(18) 0.0437 0.5000 Uani . U 1 4
C13 C 0.4629(16) 1.0480(14) 0.6339(10) 0.0424 0.5800 Uani . U 1 2
C14 C 0.6716(16) 1.1595(15) 0.6304(10) 0.0457 0.5800 Uani . U 1 2
C15 C 0.672(2) 1.1661(19) 0.8535(13) 0.0588 0.5600 Uani . U 1 8
C16 C 0.8891(19) 1.1576(16) 0.8519(13) 0.0567 0.5600 Uani D U 1 8
C17 C 0.683(3) 0.441(3) 0.7349(16) 0.0463 0.4850 Uani . U 1 6
C18 C 0.487(2) 0.492(2) 0.8251(13) 0.0412 0.4850 Uani D U 1 6
C19 C 0.451(2) 0.9141(18) 0.9186(12) 0.0348 0.5000 Uani . U 1 3
C20 C 0.305(2) 0.857(2) 0.8134(15) 0.0318 0.5000 Uani . U 1 3
C21 C 0.5921(19) 1.1319(15) 0.7137(11) 0.0313 0.4200 Uani . U 1 1
C22 C 0.508(2) 1.0612(19) 0.5883(13) 0.0393 0.4200 Uani . U 1 1
C23 C 0.742(3) 1.1718(16) 0.8358(15) 0.0582 0.4400 Uani D U 1 7
C24 C 0.924(2) 1.114(2) 0.8793(15) 0.0471 0.4400 Uani . U 1 7
C25 C 0.4317(9) 0.7333(7) 0.5810(6) 0.0401 1.0000 Uani . U . .
C26 C 0.2153(10) 0.6796(8) 0.5336(7) 0.0509 1.0000 Uani . U . .
S1 S 0.94302(19) 0.99800(15) 0.68059(10) 0.0254 1.0000 Uani . U . .
S2 S 0.83777(18) 0.70699(18) 0.59219(11) 0.0298 1.0000 Uani . U . .
S3 S 0.96901(18) 0.58261(15) 0.76784(10) 0.0238 1.0000 Uani . U . .
S4 S 0.74157(18) 0.65803(17) 0.93404(10) 0.0256 1.0000 Uani . U . .
S5 S 0.5515(11) 0.5696(13) 0.7520(10) 0.0270 0.5150 Uani D U 1 5
S6 S 0.4655(6) 0.8451(5) 0.8682(3) 0.0274 0.5000 Uani . U 1 4
S7 S 0.5979(3) 1.0540(3) 0.68575(17) 0.0248 0.5800 Uani . U 1 2
S8 S 0.7792(12) 1.0527(10) 0.8779(9) 0.0283 0.5600 Uani D U 1 8
S9 S 0.5781(11) 0.5566(13) 0.7511(11) 0.0238 0.4850 Uani D U 1 6
S10 S 0.4505(6) 0.8195(5) 0.8468(3) 0.0277 0.5000 Uani . U 1 3
S11 S 0.5294(4) 1.0103(4) 0.6799(2) 0.0237 0.4200 Uani . U 1 1
S12 S 0.7971(15) 1.0395(12) 0.8787(12) 0.0342 0.4400 Uani D U 1 7
S13 S 0.2750(2) 0.78174(19) 0.58577(13) 0.0382 1.0000 Uani . U . .
O1 O 0.9127(6) 0.8747(5) 0.6926(3) 0.0359 1.0000 Uani . U . .
O2 O 0.7550(5) 0.7016(4) 0.6616(3) 0.0291 1.0000 Uani . U . .
O3 O 0.9092(5) 0.6850(4) 0.8033(3) 0.0256 1.0000 Uani . U . .
O4 O 0.7246(5) 0.7757(4) 0.8960(3) 0.0252 1.0000 Uani . U . .
O5 O 0.6076(12) 0.6637(11) 0.7904(8) 0.0238 0.5150 Uani . U 1 5
O6 O 0.5614(11) 0.9027(10) 0.8181(7) 0.0280 0.5000 Uani . U 1 4
O7 O 0.6444(12) 0.9283(11) 0.6767(7) 0.0296 0.5800 Uani . U 1 2
O8 O 0.8254(12) 0.9643(12) 0.8186(8) 0.0261 0.5600 Uani . U 1 8
O9 O 0.6503(14) 0.6391(13) 0.7881(9) 0.0292 0.4850 Uani . U 1 6
O10 O 0.5405(11) 0.8669(10) 0.7876(7) 0.0288 0.5000 Uani . U 1 3
O11 O 0.6812(16) 0.9489(14) 0.6690(11) 0.0230 0.4200 Uani . U 1 1
O12 O 0.7866(16) 0.9803(14) 0.8122(11) 0.0255 0.4400 Uani . U 1 7
Tb1 Tb 0.74360(3) 0.80969(3) 0.766459(17) 0.0185 1.0000 Uani . . . .
I1 I 0.40574(5) 0.39808(4) 0.61373(3) 0.0294 1.0000 Uani . . . .
Cu1 Cu 0.23548(9) 0.31026(8) 0.69242(6) 0.0291 1.0000 Uani . . . .
I3 I 0.28482(6) 0.21183(5) 0.81478(3) 0.0359 1.0000 Uani . . . .
I2 I 0.01410(5) 0.32260(5) 0.65014(3) 0.0327 1.0000 Uani . . . .
I4 I 0.76628(5) 0.34014(5) 1.01799(3) 0.0329 1.0000 Uani . . . .
O13 O 0.2645(7) 0.8929(5) 0.5425(4) 0.0438 1.0000 Uani . U . .
H21 H 1.0955 0.9749 0.7621 0.0559 1.0000 Uiso R . . .
H23 H 1.1509 0.9538 0.6840 0.0559 1.0000 Uiso R . . .
H22 H 1.1220 1.0765 0.7069 0.0559 1.0000 Uiso R . . .
H13 H 0.9014 1.0077 0.5600 0.0448 1.0000 Uiso R . . .
H11 H 1.0374 0.9625 0.5708 0.0449 1.0000 Uiso R . . .
H12 H 1.0032 1.0912 0.5735 0.0450 1.0000 Uiso R . . .
H233 H 0.6788 1.1624 0.8019 0.0900 0.4400 Uiso R . 1 7
H231 H 0.8135 1.2013 0.8094 0.0900 0.4400 Uiso R . 1 7
H232 H 0.7119 1.2241 0.8709 0.0900 0.4400 Uiso R . 1 7
H243 H 0.9901 1.0684 0.8997 0.0720 0.4400 Uiso R . 1 7
H242 H 0.9456 1.1396 0.8299 0.0721 0.4400 Uiso R . 1 7
H241 H 0.9060 1.1779 0.9081 0.0720 0.4400 Uiso R . 1 7
H163 H 0.9710 1.1235 0.8551 0.0821 0.5600 Uiso R . 1 8
H162 H 0.8769 1.1877 0.8028 0.0820 0.5600 Uiso R . 1 8
H161 H 0.8787 1.2171 0.8848 0.0820 0.5600 Uiso R . 1 8
H152 H 0.5893 1.1467 0.8679 0.0831 0.5600 Uiso R . 1 8
H153 H 0.6765 1.1824 0.8014 0.0831 0.5600 Uiso R . 1 8
H151 H 0.6920 1.2312 0.8780 0.0830 0.5600 Uiso R . 1 8
H141 H 0.7480 1.1743 0.6511 0.0670 0.5800 Uiso R . 1 2
H142 H 0.6872 1.1344 0.5821 0.0669 0.5800 Uiso R . 1 2
H143 H 0.6194 1.2266 0.6283 0.0670 0.5800 Uiso R . 1 2
H132 H 0.4186 0.9833 0.6507 0.0630 0.5800 Uiso R . 1 2
H131 H 0.4871 1.0430 0.5833 0.0628 0.5800 Uiso R . 1 2
H133 H 0.4114 1.1145 0.6397 0.0630 0.5800 Uiso R . 1 2
H212 H 0.6216 1.1139 0.7618 0.0470 0.4200 Uiso R . 1 1
H211 H 0.5296 1.1915 0.7155 0.0470 0.4200 Uiso R . 1 1
H213 H 0.6593 1.1559 0.6817 0.0470 0.4200 Uiso R . 1 1
H223 H 0.4780 1.0028 0.5614 0.0590 0.4200 Uiso R . 1 1
H221 H 0.4490 1.1238 0.5874 0.0590 0.4200 Uiso R . 1 1
H222 H 0.5850 1.0847 0.5666 0.0590 0.4200 Uiso R . 1 1
H252 H 0.4804 0.7807 0.6067 0.0600 1.0000 Uiso R . . .
H251 H 0.4604 0.7335 0.5312 0.0600 1.0000 Uiso R . . .
H253 H 0.4388 0.6584 0.6031 0.0601 1.0000 Uiso R . . .
H262 H 0.1288 0.6955 0.5277 0.0760 1.0000 Uiso R . . .
H263 H 0.2573 0.6812 0.4868 0.0758 1.0000 Uiso R . . .
H261 H 0.2285 0.6070 0.5580 0.0758 1.0000 Uiso R . . .
H51 H 1.1226 0.6799 0.7079 0.0660 1.0000 Uiso R . . .
H52 H 1.1681 0.5547 0.7274 0.0661 1.0000 Uiso R . . .
H53 H 1.1603 0.6412 0.7878 0.0659 1.0000 Uiso R . . .
H61 H 0.9248 0.4629 0.8656 0.0571 1.0000 Uiso R . . .
H62 H 1.0444 0.4201 0.8241 0.0571 1.0000 Uiso R . . .
H63 H 1.0510 0.5169 0.8765 0.0570 1.0000 Uiso R . . .
H73 H 0.9389 0.6753 0.9682 0.0682 1.0000 Uiso R . . .
H72 H 0.8672 0.6001 1.0274 0.0681 1.0000 Uiso R . . .
H71 H 0.8456 0.7308 1.0241 0.0678 1.0000 Uiso R . . .
H82 H 0.5412 0.6428 0.9723 0.0520 1.0000 Uiso R . . .
H81 H 0.6281 0.5835 1.0308 0.0519 1.0000 Uiso R . . .
H83 H 0.6084 0.7154 1.0253 0.0520 1.0000 Uiso R . . .
H201 H 0.2906 0.8113 0.7738 0.0480 0.5000 Uiso R . 1 3
H203 H 0.2435 0.8448 0.8517 0.0479 0.5000 Uiso R . 1 3
H202 H 0.3024 0.9343 0.7963 0.0481 0.5000 Uiso R . 1 3
H192 H 0.5314 0.9120 0.9383 0.0530 0.5000 Uiso R . 1 3
H191 H 0.3921 0.8923 0.9565 0.0530 0.5000 Uiso R . 1 3
H193 H 0.4295 0.9890 0.8997 0.0530 0.5000 Uiso R . 1 3
H111 H 0.5062 0.9319 0.9696 0.0640 0.5000 Uiso R . 1 4
H112 H 0.3640 0.9215 0.9648 0.0639 0.5000 Uiso R . 1 4
H113 H 0.4312 1.0142 0.9164 0.0640 0.5000 Uiso R . 1 4
H121 H 0.3304 0.8414 0.7766 0.0650 0.5000 Uiso R . 1 4
H123 H 0.2583 0.8477 0.8523 0.0650 0.5000 Uiso R . 1 4
H122 H 0.3141 0.9560 0.8138 0.0650 0.5000 Uiso R . 1 4
H31 H 0.7517 0.8743 0.5437 0.0481 1.0000 Uiso R . . .
H32 H 0.8006 0.7998 0.4809 0.0479 1.0000 Uiso R . . .
H33 H 0.6759 0.7745 0.5227 0.0480 1.0000 Uiso R . . .
H43 H 0.8535 0.5161 0.5805 0.0599 1.0000 Uiso R . . .
H42 H 0.8543 0.5802 0.5031 0.0599 1.0000 Uiso R . . .
H41 H 0.7292 0.5669 0.5485 0.0599 1.0000 Uiso R . . .
H101 H 0.7383 0.4783 0.7244 0.0560 0.5150 Uiso R . 1 5
H103 H 0.6348 0.3915 0.7329 0.0559 0.5150 Uiso R . 1 5
H102 H 0.6893 0.4364 0.8022 0.0559 0.5150 Uiso R . 1 5
H93 H 0.3828 0.5609 0.8273 0.0509 0.5150 Uiso R . 1 5
H92 H 0.4240 0.4409 0.8028 0.0509 0.5150 Uiso R . 1 5
H91 H 0.4955 0.4943 0.8635 0.0510 0.5150 Uiso R . 1 5
H181 H 0.4277 0.5466 0.8435 0.0610 0.4850 Uiso R . 1 6
H182 H 0.4456 0.4305 0.8082 0.0610 0.4850 Uiso R . 1 6
H183 H 0.5404 0.4650 0.8638 0.0609 0.4850 Uiso R . 1 6
H172 H 0.7534 0.4667 0.7068 0.0680 0.4850 Uiso R . 1 6
H173 H 0.6427 0.3875 0.7088 0.0679 0.4850 Uiso R . 1 6
H171 H 0.7087 0.4064 0.7806 0.0680 0.4850 Uiso R . 1 6

loop_
_atom_site_aniso_label
_atom_site_aniso_U_11
_atom_site_aniso_U_22
_atom_site_aniso_U_33
_atom_site_aniso_U_23
_atom_site_aniso_U_13
_atom_site_aniso_U_12
C1 0.036(4) 0.032(4) 0.023(3) -0.006(3) 0.001(3) -0.005(3)
C2 0.045(4) 0.034(4) 0.035(4) -0.006(3) -0.005(3) -0.003(3)
C3 0.043(4) 0.028(3) 0.027(3) -0.008(3) 0.004(3) -0.003(3)
C4 0.057(5) 0.032(4) 0.032(4) -0.015(3) -0.007(3) 0.011(3)
C5 0.046(4) 0.037(4) 0.048(4) -0.007(4) 0.014(4) 0.002(4)
C6 0.045(4) 0.032(4) 0.036(4) 0.002(3) -0.003(3) 0.010(3)
C7 0.039(4) 0.061(5) 0.036(4) 0.004(4) -0.011(3) -0.002(4)
C8 0.035(4) 0.042(4) 0.026(4) 0.005(3) -0.005(3) -0.001(3)
C9 0.036(7) 0.034(7) 0.033(6) -0.004(5) -0.001(6) -0.011(6)
C10 0.045(8) 0.029(7) 0.039(7) -0.006(6) -0.004(6) -0.012(6)
C11 0.054(8) 0.032(7) 0.043(8) 0.000(7) -0.002(7) -0.011(7)
C12 0.051(8) 0.037(8) 0.043(8) -0.002(7) -0.004(7) -0.011(7)
C13 0.043(6) 0.039(6) 0.047(7) -0.006(6) -0.008(6) -0.002(5)
C14 0.040(6) 0.044(6) 0.052(7) 0.000(6) -0.001(6) 0.006(6)
C15 0.050(7) 0.063(8) 0.064(8) -0.016(7) 0.002(7) 0.001(7)
C16 0.052(7) 0.056(8) 0.064(8) -0.019(7) 0.006(7) -0.008(7)
C17 0.040(8) 0.043(8) 0.057(9) -0.012(7) 0.001(7) -0.004(7)
C18 0.037(8) 0.036(8) 0.052(8) -0.010(6) -0.003(7) -0.004(7)
C19 0.035(7) 0.030(7) 0.041(8) -0.006(6) -0.011(6) -0.001(6)
C20 0.034(7) 0.027(7) 0.036(7) -0.001(6) -0.016(6) 0.002(6)
C21 0.035(7) 0.023(6) 0.037(7) -0.004(6) -0.013(6) 0.006(6)
C22 0.042(7) 0.034(7) 0.043(8) -0.003(6) -0.018(7) 0.007(6)
C23 0.059(8) 0.058(8) 0.061(8) -0.017(7) -0.020(7) 0.006(7)
C24 0.043(7) 0.046(7) 0.056(7) -0.022(6) -0.023(6) 0.003(6)
C25 0.039(4) 0.029(4) 0.053(5) -0.003(4) -0.015(4) -0.002(3)
C26 0.047(5) 0.033(4) 0.075(6) -0.004(4) -0.021(5) -0.002(4)
S1 0.0356(10) 0.0189(8) 0.0220(8) -0.0030(6) 0.0024(7) -0.0050(7)
S2 0.0259(9) 0.0378(10) 0.0275(9) -0.0162(8) -0.0065(7) 0.0044(8)
S3 0.0293(9) 0.0190(8) 0.0226(8) 0.0006(6) -0.0054(7) 0.0026(7)
S4 0.0275(9) 0.0314(9) 0.0175(8) 0.0027(7) -0.0047(6) 0.0008(7)
S5 0.031(4) 0.024(4) 0.028(3) -0.005(2) -0.009(4) -0.007(3)
S6 0.024(2) 0.025(3) 0.031(3) 0.008(2) 0.000(2) 0.0038(19)
S7 0.0346(17) 0.0193(14) 0.0200(14) -0.0016(11) -0.0050(12) 0.0069(13)
S8 0.039(3) 0.021(3) 0.025(3) -0.006(2) -0.002(2) 0.007(2)
S9 0.028(4) 0.019(3) 0.026(3) -0.001(2) -0.009(3) -0.007(3)
S10 0.030(2) 0.024(3) 0.028(3) 0.0059(19) -0.004(2) -0.0017(18)
S11 0.031(2) 0.0159(17) 0.024(2) 0.0045(15) -0.0071(16) 0.0011(17)
S12 0.046(5) 0.024(4) 0.035(4) -0.018(3) 0.011(4) -0.012(4)
S13 0.0395(12) 0.0314(10) 0.0432(12) -0.0079(9) 0.0109(9) -0.0015(9)
O1 0.051(4) 0.021(3) 0.035(3) -0.005(2) 0.013(3) -0.005(2)
O2 0.035(3) 0.021(2) 0.032(3) -0.008(2) -0.003(2) 0.002(2)
O3 0.032(3) 0.022(2) 0.022(2) -0.0004(19) -0.002(2) 0.003(2)
O4 0.031(3) 0.018(2) 0.027(3) -0.0053(19) 0.001(2) -0.003(2)
O5 0.030(5) 0.020(5) 0.022(4) -0.006(4) 0.003(4) -0.010(4)
O6 0.036(5) 0.021(4) 0.025(5) 0.003(4) 0.006(4) 0.006(4)
O7 0.041(6) 0.025(5) 0.022(4) -0.001(4) -0.003(4) 0.015(4)
O8 0.033(6) 0.025(5) 0.021(4) -0.004(4) 0.001(4) -0.002(4)
O9 0.035(6) 0.026(5) 0.027(5) -0.006(4) 0.000(5) 0.003(5)
O10 0.033(5) 0.024(4) 0.028(4) 0.006(4) 0.001(4) 0.001(4)
O11 0.029(5) 0.014(4) 0.024(4) 0.009(4) 0.003(4) -0.001(4)
O12 0.033(6) 0.013(4) 0.029(5) 0.006(4) 0.002(5) -0.002(4)
Tb1 0.02498(17) 0.01362(14) 0.01720(16) -0.00027(11) -0.00556(12) -0.00056(11)
I1 0.0349(3) 0.0238(2) 0.0306(3) -0.00175(19) -0.0113(2) -0.00254(19)
Cu1 0.0323(5) 0.0229(4) 0.0331(5) -0.0082(4) -0.0080(4) 0.0041(4)
I3 0.0489(3) 0.0316(3) 0.0291(3) -0.0035(2) -0.0103(2) -0.0095(2)
I2 0.0287(3) 0.0300(3) 0.0399(3) -0.0080(2) -0.0089(2) 0.0079(2)
I4 0.0277(3) 0.0364(3) 0.0346(3) -0.0035(2) 0.0033(2) -0.0049(2)
O13 0.049(4) 0.027(3) 0.054(4) -0.005(3) -0.001(3) 0.005(3)

loop_
_atom_type_symbol
_atom_type_scat_dispersion_real
_atom_type_scat_dispersion_imag
_atom_type_scat_Cromer_Mann_a1
_atom_type_scat_Cromer_Mann_b1
_atom_type_scat_Cromer_Mann_a2
_atom_type_scat_Cromer_Mann_b2
_atom_type_scat_Cromer_Mann_a3
_atom_type_scat_Cromer_Mann_b3
_atom_type_scat_Cromer_Mann_a4
_atom_type_scat_Cromer_Mann_b4
_atom_type_scat_Cromer_Mann_c
_atom_type_scat_source
C 0.0033 0.0016 2.3100 20.8439 1.0200 10.2075 1.5886 0.5687 0.8650 51.6512 0.2156 'International Tables Vol C 4.2.6.8 and 6.1.1.4'
H 0.0000 0.0000 0.4930 10.5109 0.3229 26.1257 0.1402 3.1424 0.0408 57.7998 0.0030 'International Tables Vol C 4.2.6.8 and 6.1.1.4'
O 0.0106 0.0060 3.0485 13.2771 2.2868 5.7011 1.5463 0.3239 0.8670 32.9089 0.2508 'International Tables Vol C 4.2.6.8 and 6.1.1.4'
S 0.1246 0.1234 6.9053 1.4679 5.2034 22.2151 1.4379 0.2536 1.5863 56.1720 0.8669 'International Tables Vol C 4.2.6.8 and 6.1.1.4'
Cu 0.3201 1.2651 13.3380 3.5828 7.1676 0.2470 5.6158 11.3966 1.6735 64.8126 1.1910 'International Tables Vol C 4.2.6.8 and 6.1.1.4'
I -0.4742 1.8119 20.1472 4.3470 18.9949 0.3814 7.5138 27.7660 2.2735 66.8776 4.0712 'International Tables Vol C 4.2.6.8 and 6.1.1.4'
Tb -0.1723 4.1537 25.8976 2.2426 18.2185 0.1961 14.3167 12.6648 2.9535 115.3620 3.5822 'International Tables Vol C 4.2.6.8 and 6.1.1.4'

loop_
_geom_angle_atom_site_label_1
_geom_angle_atom_site_label_2
_geom_angle_atom_site_label_3
_geom_angle
_geom_angle_publ_flag
S1 C1 H13 109.1 no
S1 C1 H11 109.6 no
H13 C1 H11 109.1 no
S1 C1 H12 109.9 no
H13 C1 H12 109.4 no
H11 C1 H12 109.7 no
S1 C2 H21 108.9 no
S1 C2 H23 110.4 no
H21 C2 H23 109.3 no
S1 C2 H22 109.8 no
H21 C2 H22 109.2 no
H23 C2 H22 109.2 no
S2 C3 H31 110.0 no
S2 C3 H32 109.9 no
H31 C3 H32 109.3 no
S2 C3 H33 109.5 no
H31 C3 H33 109.0 no
H32 C3 H33 109.1 no
S2 C4 H43 109.5 no
S2 C4 H42 109.1 no
H43 C4 H42 109.4 no
S2 C4 H41 109.4 no
H43 C4 H41 109.7 no
H42 C4 H41 109.7 no
S3 C5 H51 109.6 no
S3 C5 H52 108.4 no
H51 C5 H52 109.9 no
S3 C5 H53 109.3 no
H51 C5 H53 110.4 no
H52 C5 H53 109.1 no
S3 C6 H61 109.1 no
S3 C6 H62 109.0 no
H61 C6 H62 108.9 no
S3 C6 H63 110.9 no
H61 C6 H63 110.1 no
H62 C6 H63 108.8 no
S4 C7 H73 109.0 no
S4 C7 H72 109.5 no
H73 C7 H72 109.8 no
S4 C7 H71 109.6 no
H73 C7 H71 109.4 no
H72 C7 H71 109.6 no
S4 C8 H82 108.7 no
S4 C8 H81 109.2 no
H82 C8 H81 109.9 no
S4 C8 H83 109.4 no
H82 C8 H83 109.7 no
H81 C8 H83 109.9 no
S5 C9 H93 109.4 no
S5 C9 H92 109.6 no
H93 C9 H92 109.5 no
S5 C9 H91 109.4 no
H93 C9 H91 109.4 no
H92 C9 H91 109.6 no
S5 C10 H101 109.6 no
S5 C10 H103 110.0 no
H101 C10 H103 109.4 no
S5 C10 H102 109.2 no
H101 C10 H102 109.2 no
H103 C10 H102 109.4 no
S6 C11 H111 109.3 no
S6 C11 H112 109.8 no
H111 C11 H112 109.3 no
S6 C11 H113 109.6 no
H111 C11 H113 109.3 no
H112 C11 H113 109.5 no
S6 C12 H121 109.7 no
S6 C12 H123 109.4 no
H121 C12 H123 109.6 no
S6 C12 H122 109.3 no
H121 C12 H122 109.5 no
H123 C12 H122 109.4 no
S7 C13 H132 109.6 no
S7 C13 H131 109.2 no
H132 C13 H131 109.5 no
S7 C13 H133 109.4 no
H132 C13 H133 109.6 no
H131 C13 H133 109.5 no
S7 C14 H141 109.4 no
S7 C14 H142 109.5 no
H141 C14 H142 109.5 no
S7 C14 H143 109.3 no
H141 C14 H143 109.5 no
H142 C14 H143 109.8 no
S8 C15 H152 110.4 no
S8 C15 H153 109.9 no
H152 C15 H153 108.6 no
S8 C15 H151 109.1 no
H152 C15 H151 109.0 no
H153 C15 H151 109.9 no
S8 C16 H163 108.8 no
S8 C16 H162 110.6 no
H163 C16 H162 109.3 no
S8 C16 H161 109.1 no
H163 C16 H161 109.6 no
H162 C16 H161 109.4 no
S9 C17 H172 109.7 no
S9 C17 H173 109.4 no
H172 C17 H173 109.6 no
S9 C17 H171 109.5 no
H172 C17 H171 109.2 no
H173 C17 H171 109.4 no
S9 C18 H181 109.5 no
S9 C18 H182 109.7 no
H181 C18 H182 109.5 no
S9 C18 H183 109.5 no
H181 C18 H183 109.1 no
H182 C18 H183 109.5 no
S10 C19 H192 109.8 no
S10 C19 H191 109.7 no
H192 C19 H191 109.2 no
S10 C19 H193 109.7 no
H192 C19 H193 109.3 no
H191 C19 H193 109.2 no
S10 C20 H201 109.5 no
S10 C20 H203 109.5 no
H201 C20 H203 109.6 no
S10 C20 H202 109.4 no
H201 C20 H202 109.3 no
H203 C20 H202 109.5 no
S11 C21 H212 109.7 no
S11 C21 H211 109.8 no
H212 C21 H211 109.5 no
S11 C21 H213 109.3 no
H212 C21 H213 109.4 no
H211 C21 H213 109.1 no
S11 C22 H223 109.6 no
S11 C22 H221 109.5 no
H223 C22 H221 109.5 no
S11 C22 H222 109.3 no
H223 C22 H222 109.6 no
H221 C22 H222 109.3 no
S12 C23 H233 111.9 no
S12 C23 H231 105.0 no
H233 C23 H231 109.1 no
S12 C23 H232 112.2 no
H233 C23 H232 109.2 no
H231 C23 H232 109.3 no
S12 C24 H243 109.7 no
S12 C24 H242 108.6 no
H243 C24 H242 109.7 no
S12 C24 H241 109.2 no
H243 C24 H241 109.6 no
H242 C24 H241 109.9 no
S13 C25 H252 110.0 no
S13 C25 H251 109.6 no
H252 C25 H251 109.5 no
S13 C25 H253 109.0 no
H252 C25 H253 109.1 no
H251 C25 H253 109.6 no
S13 C26 H262 109.8 no
S13 C26 H263 108.9 no
H262 C26 H263 109.5 no
S13 C26 H261 109.3 no
H262 C26 H261 109.8 no
H263 C26 H261 109.5 no
C2 S1 C1 99.3(4) yes
C2 S1 O1 103.8(4) yes
C1 S1 O1 104.3(4) yes
C4 S2 C3 98.1(4) yes
C4 S2 O2 104.4(4) yes
C3 S2 O2 106.0(4) yes
C5 S3 C6 98.0(5) yes
C5 S3 O3 104.6(4) yes
C6 S3 O3 104.3(4) yes
C7 S4 C8 99.0(4) yes
C7 S4 O4 105.6(4) yes
C8 S4 O4 104.5(4) yes
C10 S5 C9 96.8(13) yes
C10 S5 O5 105.8(12) yes
C9 S5 O5 103.5(14) yes
C12 S6 C11 97.6(14) yes
C12 S6 O6 103.3(12) yes
C11 S6 O6 103.0(10) yes
C13 S7 C14 98.0(9) yes
C13 S7 O7 95.6(8) yes
C14 S7 O7 117.5(8) yes
C16 S8 C15 81.9(12) yes
C16 S8 O8 97.1(11) yes
C15 S8 O8 120.2(12) yes
C18 S9 C17 98.4(14) yes
C18 S9 O9 103.2(15) yes
C17 S9 O9 105.8(14) yes
C19 S10 C20 99.3(11) yes
C19 S10 O10 105.0(10) yes
C20 S10 O10 104.2(11) yes
C21 S11 C22 99.2(10) yes
C21 S11 O11 89.6(9) yes
C22 S11 O11 98.7(10) yes
C23 S12 C24 78.8(14) yes
C23 S12 O12 92.8(15) yes
C24 S12 O12 114.1(17) yes
C25 S13 C26 97.8(5) yes
C25 S13 O13 107.7(4) yes
C26 S13 O13 107.9(5) yes
S1 O1 Tb1 124.0(3) yes
S2 O2 Tb1 132.1(3) yes
S3 O3 Tb1 130.8(3) yes
S4 O4 Tb1 122.7(3) yes
S5 O5 Tb1 140.4(10) yes
S6 O6 Tb1 124.7(6) yes
S7 O7 Tb1 125.4(7) yes
S8 O8 Tb1 136.5(9) yes
S9 O9 Tb1 141.8(12) yes
S10 O10 Tb1 127.3(7) yes
S11 O11 Tb1 115.3(8) yes
S12 O12 Tb1 144.7(12) yes
O11 Tb1 O4 140.8(5) yes
O11 Tb1 O2 77.6(5) yes
O4 Tb1 O2 137.43(18) yes
O11 Tb1 O1 67.1(4) yes
O4 Tb1 O1 129.7(2) yes
O2 Tb1 O1 73.8(2) yes
O11 Tb1 O3 142.5(4) yes
O4 Tb1 O3 72.00(18) yes
O2 Tb1 O3 82.89(18) yes
O1 Tb1 O3 76.9(2) yes
O4 Tb1 O2 137.43(18) yes
O4 Tb1 O1 129.7(2) yes
O2 Tb1 O1 73.8(2) yes
O4 Tb1 O3 72.00(18) yes
O2 Tb1 O3 82.89(18) yes
O1 Tb1 O3 76.9(2) yes
O4 Tb1 O7 136.6(3) yes
O2 Tb1 O7 76.3(3) yes
O1 Tb1 O7 77.9(3) yes
O3 Tb1 O7 150.8(3) yes
O4 Tb1 O2 137.43(18) yes
O4 Tb1 O1 129.7(2) yes
O2 Tb1 O1 73.8(2) yes
O4 Tb1 O3 72.00(18) yes
O2 Tb1 O3 82.89(18) yes
O1 Tb1 O3 76.9(2) yes
O4 Tb1 O10 79.4(3) yes
O2 Tb1 O10 107.9(4) yes
O1 Tb1 O10 136.5(3) yes
O3 Tb1 O10 146.3(3) yes
O6 Tb1 O4 67.7(3) yes
O6 Tb1 O2 126.6(4) yes
O4 Tb1 O2 137.43(18) yes
O6 Tb1 O1 133.0(3) yes
O4 Tb1 O1 129.7(2) yes
O2 Tb1 O1 73.8(2) yes
O6 Tb1 O3 139.6(3) yes
O4 Tb1 O3 72.00(18) yes
O2 Tb1 O3 82.89(18) yes
O1 Tb1 O3 76.9(2) yes
O4 Tb1 O2 137.43(18) yes
O4 Tb1 O1 129.7(2) yes
O2 Tb1 O1 73.8(2) yes
O4 Tb1 O3 72.00(18) yes
O2 Tb1 O3 82.89(18) yes
O1 Tb1 O3 76.9(2) yes
O4 Tb1 O5 72.7(4) yes
O2 Tb1 O5 73.2(4) yes
O1 Tb1 O5 145.5(3) yes
O3 Tb1 O5 89.4(4) yes
O4 Tb1 O2 137.43(18) yes
O4 Tb1 O1 129.7(2) yes
O2 Tb1 O1 73.8(2) yes
O4 Tb1 O3 72.00(18) yes
O2 Tb1 O3 82.89(18) yes
O1 Tb1 O3 76.9(2) yes
O4 Tb1 O9 73.4(4) yes
O2 Tb1 O9 67.7(4) yes
O1 Tb1 O9 135.4(4) yes
O3 Tb1 O9 77.0(4) yes
O4 Tb1 O2 137.43(18) yes
O4 Tb1 O1 129.7(2) yes
O2 Tb1 O1 73.8(2) yes
O4 Tb1 O3 72.00(18) yes
O2 Tb1 O3 82.89(18) yes
O1 Tb1 O3 76.9(2) yes
O4 Tb1 O12 75.6(5) yes
O2 Tb1 O12 145.4(5) yes
O1 Tb1 O12 75.2(5) yes
O3 Tb1 O12 104.5(4) yes
O4 Tb1 O2 137.43(18) yes
O4 Tb1 O1 129.7(2) yes
O2 Tb1 O1 73.8(2) yes
O4 Tb1 O3 72.00(18) yes
O2 Tb1 O3 82.89(18) yes
O1 Tb1 O3 76.9(2) yes
O4 Tb1 O8 73.0(4) yes
O2 Tb1 O8 143.8(4) yes
O1 Tb1 O8 70.3(4) yes
O3 Tb1 O8 93.2(3) yes
I1 Cu1 I3 119.65(4) yes
I1 Cu1 I2 120.43(4) yes
I3 Cu1 I2 119.91(5) yes

loop_
_geom_bond_atom_site_label_1
_geom_bond_atom_site_label_2
_geom_bond_distance
_geom_bond_publ_flag
C1 S1 1.772(8) yes
C1 H13 0.960 no
C1 H11 0.958 no
C1 H12 0.960 no
C2 S1 1.776(9) yes
C2 H21 0.957 no
C2 H23 0.961 no
C2 H22 0.959 no
C3 S2 1.792(9) yes
C3 H31 0.958 no
C3 H32 0.959 no
C3 H33 0.959 no
C4 S2 1.797(9) yes
C4 H43 0.960 no
C4 H42 0.963 no
C4 H41 0.962 no
C5 S3 1.776(10) yes
C5 H51 0.961 no
C5 H52 0.962 no
C5 H53 0.957 no
C6 S3 1.770(9) yes
C6 H61 0.958 no
C6 H62 0.957 no
C6 H63 0.960 no
C7 S4 1.780(9) yes
C7 H73 0.962 no
C7 H72 0.960 no
C7 H71 0.956 no
C8 S4 1.775(9) yes
C8 H82 0.958 no
C8 H81 0.960 no
C8 H83 0.965 no
C9 S5 1.74(2) yes
C9 H93 0.962 no
C9 H92 0.960 no
C9 H91 0.965 no
C10 S5 1.800(5) yes
C10 H101 0.959 no
C10 H103 0.959 no
C10 H102 0.960 no
C11 S6 1.76(2) yes
C11 H111 0.958 no
C11 H112 0.958 no
C11 H113 0.958 no
C12 S6 1.77(3) yes
C12 H121 0.961 no
C12 H123 0.962 no
C12 H122 0.961 no
C13 S7 1.789(17) yes
C13 H132 0.959 no
C13 H131 0.959 no
C13 H133 0.957 no
C14 S7 1.769(18) yes
C14 H141 0.957 no
C14 H142 0.962 no
C14 H143 0.957 no
C15 S8 1.78(2) yes
C15 H152 0.963 no
C15 H153 0.965 no
C15 H151 0.963 no
C16 S8 1.803(5) yes
C16 H163 0.961 no
C16 H162 0.962 no
C16 H161 0.963 no
C17 S9 1.77(3) yes
C17 H172 0.959 no
C17 H173 0.958 no
C17 H171 0.959 no
C18 S9 1.801(5) yes
C18 H181 0.961 no
C18 H182 0.960 no
C18 H183 0.963 no
C19 S10 1.79(2) yes
C19 H192 0.958 no
C19 H191 0.959 no
C19 H193 0.959 no
C20 S10 1.74(2) yes
C20 H201 0.959 no
C20 H203 0.961 no
C20 H202 0.960 no
C21 S11 1.796(19) yes
C21 H212 0.959 no
C21 H211 0.959 no
C21 H213 0.962 no
C22 S11 1.77(2) yes
C22 H223 0.958 no
C22 H221 0.958 no
C22 H222 0.960 no
C23 S12 1.804(5) yes
C23 H233 0.966 no
C23 H231 0.964 no
C23 H232 0.964 no
C24 S12 1.68(3) yes
C24 H243 0.960 no
C24 H242 0.962 no
C24 H241 0.961 no
C25 S13 1.769(9) yes
C25 H252 0.954 no
C25 H251 0.955 no
C25 H253 0.958 no
C26 S13 1.767(10) yes
C26 H262 0.959 no
C26 H263 0.956 no
C26 H261 0.956 no
S1 O1 1.526(6) yes
S2 O2 1.529(6) yes
S3 O3 1.528(5) yes
S4 O4 1.534(5) yes
S5 O5 1.53(2) yes
S6 O6 1.522(13) yes
S7 O7 1.577(13) yes
S8 O8 1.61(2) yes
S9 O9 1.50(3) yes
S10 O10 1.532(13) yes
S11 O11 1.779(19) yes
S12 O12 1.46(3) yes
S13 O13 1.504(7) yes
O1 Tb1 2.370(6) yes
O2 Tb1 2.386(5) yes
O3 Tb1 2.367(5) yes
O4 Tb1 2.390(5) yes
O5 Tb1 2.352(13) yes
O6 Tb1 2.409(11) yes
O7 Tb1 2.361(13) yes
O8 Tb1 2.367(14) yes
O9 Tb1 2.327(16) yes
O10 Tb1 2.300(12) yes
O11 Tb1 2.454(18) yes
O12 Tb1 2.333(19) yes
I1 Cu1 2.5275(12) yes
Cu1 I3 2.5327(12) yes
Cu1 I2 2.5525(11) yes

loop_
_geom_hbond_atom_site_label_D
_geom_hbond_atom_site_label_H
_geom_hbond_atom_site_label_A
_geom_hbond_site_symmetry_A
_geom_hbond_angle_DHA
_geom_hbond_distance_DH
_geom_hbond_distance_HA
_geom_hbond_distance_DA
_geom_hbond_publ_flag
C15 H233 C21 . 145(3) 0.95(4) 1.97(3) 2.81(3) yes
C23 H233 C21 . 163 0.97 1.97 2.91(3) yes
C15 H153 C21 . 137 0.96 2.03 2.81(3) yes
C23 H153 C21 . 150(2) 0.97(3) 2.03(3) 2.91(3) yes
C14 H142 O13 2_676 169 0.96 2.37 3.32(3) yes
C21 H212 C15 . 148 0.96 1.95 2.81(3) yes
C21 H212 C23 . 141 0.96 2.10 2.91(3) yes
C21 H212 O12 . 134 0.96 2.50 3.24(3) yes
C14 H213 C21 . 132.7(16) 0.94(3) 0.962 1.75(3) yes
C22 H222 O13 2_676 151 0.96 2.54 3.41(3) yes
C11 H111 C11 2_677 129 0.96 2.49 3.18(3) yes
C19 H111 C11 2_677 150(3) 1.17(4) 2.49(5) 3.55(3) yes
C3 H31 O11 . 131 0.96 2.60 3.30(3) yes
